data_7222849
loop_
_publ_author_name
'Hulliger, F.'

_publ_section_title
;
 On the Rare-Earth Pnigochalcogenides Ln As Se
;
_journal_name_full
;
Zeitschrift fuer Naturforschung, Teil B. Anorganische Chemie, Organische 
Chemie (33,1978-41,1986)
;
_journal_page_first 463
_journal_page_last 469
_journal_volume 36
_journal_year 1981
_chemical_formula_sum 'As Gd Se'
_chemical_name_systematic 'Gd As Se'
_space_group_IT_number 14
_symmetry_space_group_name_Hall '-P 2n'
_symmetry_space_group_name_H-M 'P 1 1 21/n'
_cell_angle_alpha 90
_cell_angle_beta 90
_cell_angle_gamma 90
_cell_formula_units_Z 4
_cell_length_a 3.9733
_cell_length_b 3.925
_cell_length_c 17.432
_cell_volume 271.856
_citation_journal_id_ASTM ZNBAD2
_cod_data_source_file Hulliger_ZNBAD2_1981_1313.cif
_cod_data_source_block As1Gd1Se1
_cod_original_cell_volume 271.8556
_cod_original_sg_symbol_Hall '-P 2ybc (z,x-z,y)'
_cod_original_formula_sum 'As1 Gd1 Se1'
_cod_database_code 7222849

loop_
_symmetry_equiv_pos_as_xyz
x,y,z
-x+1/2,-y+1/2,z+1/2
-x,-y,-z
x-1/2,y-1/2,-z-1/2

loop_
_atom_site_label
_atom_site_type_symbol
_atom_site_fract_x
_atom_site_fract_y
_atom_site_fract_z
_atom_site_occupancy
_atom_site_U_iso_or_equiv
Se1 Se 0.242 0.7501 0.18699 0.995 0.0
Gd1 Gd 0.2409 0.7506 0.36024 1.002 0.0
As1 As 0.2258 0.2495 0.00137 0.966 0.0
